data_4102273
loop_
_publ_author_name
'J. Krzystek'
'Dale C. Swenson'
'S. A. Zvyagin'
'Dmitry Smirnov'
'Andrew Ozarowski'
'Joshua Telser'

_publ_section_title
;
 Cobalt(II) "Scorpionate" Complexes as Models for Cobalt-Substituted Zinc
 Enzymes: Electronic Structure Investigation by High-Frequency and -Field
 Electron Paramagnetic Resonance Spectroscopy
;
_journal_name_full 'Journal of the American Chemical Society'
_journal_page_first 5241
_journal_page_last 5253
_journal_paper_doi 10.1021/ja910766w
_journal_volume 132
_journal_year 2010
_chemical_formula_moiety '(C24 H40 B Co N9) 0.5(C7 H8)'
_chemical_formula_sum 'C27.5 H44 B Co N9'
_chemical_formula_weight 570.46
_chemical_name_systematic
; 
 ? 
;
_space_group_IT_number 14
_symmetry_cell_setting monoclinic
_symmetry_space_group_name_Hall '-P 2yn'
_symmetry_space_group_name_H-M 'P 1 21/n 1'
_atom_sites_solution_hydrogens geom
_atom_sites_solution_primary direct
_atom_sites_solution_secondary difmap
_audit_creation_method SHELXL-97
_cell_angle_alpha 90.00
_cell_angle_beta 90.437(5)
_cell_angle_gamma 90.00
_cell_formula_units_Z 4
_cell_length_a 10.5385(12)
_cell_length_b 19.126(2)
_cell_length_c 15.7062(17)
_cell_measurement_reflns_used 11661
_cell_measurement_temperature 190(2)
_cell_measurement_theta_max 26.0
_cell_measurement_theta_min 1.0
_cell_volume 3165.6(6)
_computing_cell_refinement 'HKL Scalepack (Otwinowski & Minor, 1997)'
_computing_data_collection 'Collect (Nonius BV, 1997-2000)'
_computing_data_reduction 'HKL Denzo, Scalepack (Otwinowski & Minor, 1997'
_computing_molecular_graphics 'SHELXTL v6.1 (Sheldrick, 1997)'
_computing_publication_material 'SHELXTL v6.1 (Sheldrick, 1997)'
_computing_structure_refinement 'SHELXTL v6.1 (Sheldrick, 1997)'
_computing_structure_solution 'SHELXTL v6.1 (Sheldrick, 1997)'
_diffrn_ambient_temperature 190(2)
_diffrn_detector_area_resol_mean 9
_diffrn_measured_fraction_theta_full 0.998
_diffrn_measured_fraction_theta_max 0.998
_diffrn_measurement_device_type 'Nonius KappaCCD'
_diffrn_measurement_method 'CCD phi and omega scans'
_diffrn_radiation_monochromator graphite
_diffrn_radiation_source 'fine-focus sealed tube'
_diffrn_radiation_type MoK\a
_diffrn_radiation_wavelength 0.71073
_diffrn_reflns_av_R_equivalents 0.0542
_diffrn_reflns_av_sigmaI/netI 0.0431
_diffrn_reflns_limit_h_max 12
_diffrn_reflns_limit_h_min -12
_diffrn_reflns_limit_k_max 22
_diffrn_reflns_limit_k_min -22
_diffrn_reflns_limit_l_max 18
_diffrn_reflns_limit_l_min -18
_diffrn_reflns_number 48065
_diffrn_reflns_theta_full 25.00
_diffrn_reflns_theta_max 25.00
_diffrn_reflns_theta_min 3.15
_diffrn_standards_number 0
_exptl_absorpt_coefficient_mu 0.573
_exptl_absorpt_correction_T_max 0.9943
_exptl_absorpt_correction_T_min 0.8334
_exptl_absorpt_correction_type multi-scan
_exptl_absorpt_process_details 'HKL Scalepack (Otwinowski & Minor, 1997)'
_exptl_crystal_colour blue
_exptl_crystal_density_diffrn 1.197
_exptl_crystal_density_method 'not measured'
_exptl_crystal_description plate
_exptl_crystal_F_000 1216
_exptl_crystal_size_max 0.33
_exptl_crystal_size_mid 0.19
_exptl_crystal_size_min 0.01
_refine_diff_density_max 0.577
_refine_diff_density_min -0.422
_refine_diff_density_rms 0.058
_refine_ls_extinction_method none
_refine_ls_goodness_of_fit_ref 1.026
_refine_ls_hydrogen_treatment constr
_refine_ls_matrix_type full
_refine_ls_number_parameters 371
_refine_ls_number_reflns 5569
_refine_ls_number_restraints 42
_refine_ls_restrained_S_all 1.022
_refine_ls_R_factor_all 0.0701
_refine_ls_R_factor_gt 0.0457
_refine_ls_shift/su_max 0.009
_refine_ls_shift/su_mean 0.001
_refine_ls_structure_factor_coef Fsqd
_refine_ls_weighting_details 'calc w=1/[\s^2^(Fo^2^)+(0.0473P)^2^+3.4331P] where P=(Fo^2^+2Fc^2^)/3'
_refine_ls_weighting_scheme calc
_refine_ls_wR_factor_gt 0.1050
_refine_ls_wR_factor_ref 0.1168
_reflns_number_gt 4229
_reflns_number_total 5569
_reflns_threshold_expression >2sigma(I)
_cod_data_source_file ja910766w_si_002_8.cif
_cod_data_source_block Tp(t-Bu)(Me)CoN3
_cod_original_formula_sum 'C27.50 H44 B Co N9'
_cod_database_code 4102273

loop_
_symmetry_equiv_pos_as_xyz
'x, y, z'
'-x+1/2, y+1/2, -z+1/2'
'-x, -y, -z'
'x-1/2, -y-1/2, z-1/2'

loop_
_atom_site_label
_atom_site_type_symbol
_atom_site_fract_x
_atom_site_fract_y
_atom_site_fract_z
_atom_site_U_iso_or_equiv
_atom_site_adp_type
_atom_site_occupancy
_atom_site_symmetry_multiplicity
_atom_site_calc_flag
_atom_site_refinement_flags
_atom_site_disorder_assembly
_atom_site_disorder_group
Co1 Co -0.03004(3) 0.21159(2) 0.43218(2) 0.02726(13) Uani 1 1 d D . .
N1 N 0.1616(2) 0.20063(11) 0.43558(14) 0.0275(5) Uani 1 1 d . A .
N2 N 0.2181(2) 0.26506(12) 0.44853(13) 0.0260(5) Uani 1 1 d . . .
N3 N -0.0376(2) 0.26797(12) 0.54156(14) 0.0273(5) Uani 1 1 d . A .
N4 N 0.0496(2) 0.32207(12) 0.53918(14) 0.0271(5) Uani 1 1 d . . .
N5 N -0.0341(2) 0.29740(12) 0.35520(14) 0.0289(5) Uani 1 1 d . A .
N6 N 0.0553(2) 0.34545(12) 0.38137(14) 0.0281(5) Uani 1 1 d . . .
N7 N -0.1347(19) 0.1311(7) 0.4125(7) 0.045(4) Uani 0.769(12) 1 d PD A 1
N8 N -0.2231(6) 0.1093(3) 0.3875(3) 0.0553(15) Uani 0.769(12) 1 d PD A 1
N9 N -0.3208(6) 0.0855(4) 0.3634(4) 0.117(3) Uani 0.769(12) 1 d PD A 1
N7' N -0.126(7) 0.127(2) 0.418(3) 0.056(16) Uiso 0.231(12) 1 d PD A 2
N8' N -0.171(3) 0.0935(11) 0.3705(15) 0.090(9) Uiso 0.231(12) 1 d PD A 2
N9' N -0.219(2) 0.0509(11) 0.3257(12) 0.100(8) Uiso 0.231(12) 1 d PD A 2
B1 B 0.1371(3) 0.33166(17) 0.4618(2) 0.0272(7) Uani 1 1 d . A .
H1 H 0.1945 0.3725 0.4720 0.033 Uiso 1 1 calc R . .
C2 C 0.2560(3) 0.15388(15) 0.42730(17) 0.0293(6) Uani 1 1 d . . .
C3 C 0.3723(3) 0.18838(16) 0.43400(18) 0.0329(7) Uani 1 1 d . A .
H3 H 0.4542 0.1679 0.4302 0.039 Uiso 1 1 calc R . .
C4 C 0.3453(3) 0.25771(15) 0.44717(17) 0.0290(6) Uani 1 1 d . A .
C5 C 0.2312(3) 0.07648(15) 0.4133(2) 0.0374(7) Uani 1 1 d . A .
C6 C 0.3583(3) 0.03744(18) 0.4097(3) 0.0599(10) Uani 1 1 d . . .
H6A H 0.4049 0.0445 0.4632 0.090 Uiso 1 1 calc R A .
H6B H 0.4086 0.0555 0.3623 0.090 Uiso 1 1 calc R . .
H6C H 0.3426 -0.0126 0.4013 0.090 Uiso 1 1 calc R . .
C7 C 0.1603(3) 0.06585(17) 0.3288(2) 0.0499(9) Uani 1 1 d . . .
H7A H 0.2123 0.0835 0.2819 0.075 Uiso 1 1 calc R A .
H7B H 0.0797 0.0913 0.3300 0.075 Uiso 1 1 calc R . .
H7C H 0.1437 0.0159 0.3202 0.075 Uiso 1 1 calc R . .
C8 C 0.1527(4) 0.04742(18) 0.4867(2) 0.0522(9) Uani 1 1 d . . .
H8A H 0.1986 0.0545 0.5405 0.078 Uiso 1 1 calc R A .
H8B H 0.1382 -0.0027 0.4778 0.078 Uiso 1 1 calc R . .
H8C H 0.0710 0.0718 0.4888 0.078 Uiso 1 1 calc R . .
C9 C -0.0990(3) 0.27282(15) 0.61588(17) 0.0288(6) Uani 1 1 d . . .
C10 C -0.0517(3) 0.33049(16) 0.66094(17) 0.0335(7) Uani 1 1 d . A .
H10 H -0.0783 0.3460 0.7154 0.040 Uiso 1 1 calc R . .
C11 C 0.0407(3) 0.36036(15) 0.61137(17) 0.0307(6) Uani 1 1 d . A .
C12 C -0.2007(3) 0.22126(16) 0.64166(17) 0.0335(7) Uani 1 1 d . A .
C13 C -0.3067(3) 0.2199(2) 0.5751(2) 0.0560(10) Uani 1 1 d . . .
H13A H -0.2723 0.2047 0.5203 0.084 Uiso 1 1 calc R A .
H13B H -0.3430 0.2668 0.5691 0.084 Uiso 1 1 calc R . .
H13C H -0.3729 0.1872 0.5930 0.084 Uiso 1 1 calc R . .
C14 C -0.1419(4) 0.14881(18) 0.6512(3) 0.0575(10) Uani 1 1 d . . .
H14A H -0.0736 0.1505 0.6938 0.086 Uiso 1 1 calc R A .
H14B H -0.1073 0.1338 0.5964 0.086 Uiso 1 1 calc R . .
H14C H -0.2070 0.1156 0.6694 0.086 Uiso 1 1 calc R . .
C15 C -0.2579(4) 0.2443(2) 0.7260(2) 0.0584(10) Uani 1 1 d . . .
H15A H -0.1919 0.2442 0.7703 0.088 Uiso 1 1 calc R A .
H15B H -0.3258 0.2119 0.7419 0.088 Uiso 1 1 calc R . .
H15C H -0.2928 0.2915 0.7200 0.088 Uiso 1 1 calc R . .
C16 C -0.0914(3) 0.32396(17) 0.28573(17) 0.0344(7) Uani 1 1 d . . .
C17 C -0.0381(3) 0.38875(17) 0.26723(19) 0.0414(8) Uani 1 1 d . A .
H17 H -0.0609 0.4188 0.2214 0.050 Uiso 1 1 calc R . .
C18 C 0.0541(3) 0.40097(15) 0.32818(18) 0.0342(7) Uani 1 1 d . A .
C19 C -0.1959(3) 0.28505(19) 0.23924(19) 0.0437(8) Uani 1 1 d . A .
C20 C -0.1431(3) 0.2160(2) 0.2041(2) 0.0566(10) Uani 1 1 d . . .
H20A H -0.0717 0.2260 0.1663 0.085 Uiso 1 1 calc R A .
H20B H -0.2098 0.1916 0.1720 0.085 Uiso 1 1 calc R . .
H20C H -0.1141 0.1866 0.2514 0.085 Uiso 1 1 calc R . .
C21 C -0.2455(4) 0.3290(2) 0.1649(2) 0.0679(12) Uani 1 1 d . . .
H21A H -0.1763 0.3381 0.1250 0.102 Uiso 1 1 calc R A .
H21B H -0.2783 0.3735 0.1864 0.102 Uiso 1 1 calc R . .
H21C H -0.3137 0.3037 0.1354 0.102 Uiso 1 1 calc R . .
C22 C -0.3063(3) 0.2709(2) 0.3005(2) 0.0564(10) Uani 1 1 d . . .
H22A H -0.2768 0.2408 0.3471 0.085 Uiso 1 1 calc R A .
H22B H -0.3755 0.2475 0.2696 0.085 Uiso 1 1 calc R . .
H22C H -0.3370 0.3153 0.3238 0.085 Uiso 1 1 calc R . .
C23 C 0.4332(3) 0.31868(17) 0.4566(2) 0.0381(7) Uani 1 1 d . . .
H23A H 0.4194 0.3411 0.5119 0.057 Uiso 1 1 calc R A .
H23B H 0.4165 0.3524 0.4109 0.057 Uiso 1 1 calc R . .
H23C H 0.5212 0.3025 0.4532 0.057 Uiso 1 1 calc R . .
C24 C 0.1214(3) 0.42318(17) 0.6284(2) 0.0440(8) Uani 1 1 d . . .
H24A H 0.2101 0.4122 0.6156 0.066 Uiso 1 1 calc R A .
H24B H 0.1143 0.4365 0.6885 0.066 Uiso 1 1 calc R . .
H24C H 0.0927 0.4620 0.5924 0.066 Uiso 1 1 calc R . .
C25 C 0.1438(3) 0.46105(17) 0.3377(2) 0.0464(8) Uani 1 1 d . . .
H25A H 0.1335 0.4821 0.3942 0.070 Uiso 1 1 calc R A .
H25B H 0.1254 0.4961 0.2938 0.070 Uiso 1 1 calc R . .
H25C H 0.2311 0.4444 0.3316 0.070 Uiso 1 1 calc R . .
C101 C -0.2423(13) 0.4098(7) 0.4749(13) 0.103(8) Uiso 0.22 1 d PD B -1
H100 H -0.2235 0.4148 0.4142 0.155 Uiso 0.22 1 calc PR B -1
H101 H -0.2541 0.3602 0.4885 0.155 Uiso 0.22 1 calc PR B -1
H102 H -0.1716 0.4286 0.5087 0.155 Uiso 0.22 1 calc PR B -1
C102 C -0.3611(12) 0.4492(5) 0.4951(9) 0.103 Uiso 0.22 1 d PGD B -1
C103 C -0.4055(14) 0.4514(6) 0.5782(8) 0.103 Uiso 0.22 1 d PGD B -1
H103 H -0.3603 0.4279 0.6223 0.124 Uiso 0.22 1 calc PR B -1
C104 C -0.5159(15) 0.4880(7) 0.5967(9) 0.103 Uiso 0.22 1 d PGD B -1
H104 H -0.5462 0.4895 0.6535 0.124 Uiso 0.22 1 calc PR B -1
C105 C -0.5819(13) 0.5223(8) 0.5322(12) 0.103 Uiso 0.22 1 d PGD B -1
H105 H -0.6573 0.5473 0.5449 0.124 Uiso 0.22 1 calc PR B -1
C106 C -0.5375(15) 0.5201(8) 0.4491(11) 0.103 Uiso 0.22 1 d PGD B -1
H106 H -0.5826 0.5436 0.4050 0.124 Uiso 0.22 1 calc PR B -1
C107 C -0.4271(15) 0.4836(7) 0.4306(8) 0.103 Uiso 0.22 1 d PGD B -1
H107 H -0.3968 0.4821 0.3738 0.124 Uiso 0.22 1 calc PR B -1
C201 C -0.597(3) 0.5114(16) 0.637(2) 0.105(17) Uiso 0.11 1 d PD C -2
H200 H -0.5506 0.4866 0.6821 0.158 Uiso 0.11 1 calc PR C -2
H201 H -0.6837 0.4931 0.6330 0.158 Uiso 0.11 1 calc PR C -2
H202 H -0.5998 0.5614 0.6502 0.158 Uiso 0.11 1 calc PR C -2
C202 C -0.531(3) 0.5006(12) 0.5535(17) 0.105 Uiso 0.11 1 d PGD C -2
C203 C -0.580(3) 0.5305(13) 0.480(2) 0.105 Uiso 0.11 1 d PGD C -2
H203 H -0.6563 0.5573 0.4821 0.126 Uiso 0.11 1 calc PR C -2
C204 C -0.519(3) 0.5213(14) 0.4026(18) 0.105 Uiso 0.11 1 d PGD C -2
H204 H -0.5527 0.5418 0.3522 0.126 Uiso 0.11 1 calc PR C -2
C205 C -0.408(3) 0.4822(14) 0.3992(19) 0.105 Uiso 0.11 1 d PGD C -2
H205 H -0.3658 0.4759 0.3465 0.126 Uiso 0.11 1 calc PR C -2
C206 C -0.358(3) 0.4523(12) 0.473(2) 0.105 Uiso 0.11 1 d PGD C -2
H206 H -0.2826 0.4255 0.4707 0.126 Uiso 0.11 1 calc PR C -2
C207 C -0.420(3) 0.4614(11) 0.5502(19) 0.105 Uiso 0.11 1 d PGD C -2
H207 H -0.3863 0.4410 0.6006 0.126 Uiso 0.11 1 calc PR C -2
C301 C -0.515(2) 0.4794(11) 0.6501(12) 0.101(10) Uiso 0.17 1 d PD D -3
H300 H -0.4680 0.4533 0.6935 0.151 Uiso 0.17 1 calc PR D -3
H301 H -0.6026 0.4616 0.6467 0.151 Uiso 0.17 1 calc PR D -3
H302 H -0.5170 0.5291 0.6652 0.151 Uiso 0.17 1 calc PR D -3
C302 C -0.4526(17) 0.4705(7) 0.5654(10) 0.101 Uiso 0.17 1 d PGD D -3
C303 C -0.5044(17) 0.5015(8) 0.4931(12) 0.101 Uiso 0.17 1 d PGD D -3
H303 H -0.5799 0.5284 0.4971 0.121 Uiso 0.17 1 calc PR D -3
C304 C -0.446(2) 0.4932(9) 0.4148(11) 0.101 Uiso 0.17 1 d PGD D -3
H304 H -0.4811 0.5144 0.3653 0.121 Uiso 0.17 1 calc PR D -3
C306 C -0.335(2) 0.4539(9) 0.4088(12) 0.101 Uiso 0.17 1 d PGD D -3
H306 H -0.2951 0.4482 0.3553 0.121 Uiso 0.17 1 calc PR D -3
C305 C -0.2834(16) 0.4229(7) 0.4812(15) 0.101 Uiso 0.17 1 d PGD D -3
H305 H -0.2079 0.3960 0.4771 0.121 Uiso 0.17 1 calc PR D -3
C307 C -0.3421(16) 0.4312(7) 0.5595(12) 0.101 Uiso 0.17 1 d PGD D -3
H307 H -0.3067 0.4100 0.6090 0.121 Uiso 0.17 1 calc PR D -3

loop_
_atom_site_aniso_label
_atom_site_aniso_U_11
_atom_site_aniso_U_22
_atom_site_aniso_U_33
_atom_site_aniso_U_23
_atom_site_aniso_U_13
_atom_site_aniso_U_12
Co1 0.0252(2) 0.0305(2) 0.0262(2) -0.00285(16) 0.00301(14) -0.00514(17)
N1 0.0278(12) 0.0252(13) 0.0296(12) -0.0034(9) 0.0035(10) -0.0051(10)
N2 0.0242(12) 0.0271(13) 0.0265(12) -0.0018(9) 0.0024(9) -0.0035(10)
N3 0.0264(13) 0.0311(13) 0.0245(12) -0.0016(9) 0.0033(10) -0.0025(10)
N4 0.0268(12) 0.0266(13) 0.0278(12) -0.0027(10) 0.0017(9) -0.0024(10)
N5 0.0262(12) 0.0355(14) 0.0252(12) -0.0020(10) 0.0018(10) -0.0022(11)
N6 0.0284(13) 0.0288(13) 0.0271(12) 0.0009(10) 0.0048(10) -0.0005(10)
N7 0.045(5) 0.032(4) 0.059(6) -0.0046(18) -0.009(2) -0.018(3)
N8 0.052(3) 0.063(3) 0.051(3) 0.012(2) -0.001(3) -0.011(3)
N9 0.082(5) 0.130(6) 0.140(6) 0.033(4) -0.048(4) -0.060(4)
B1 0.0256(17) 0.0244(17) 0.0316(17) -0.0018(13) 0.0023(13) -0.0040(13)
C2 0.0315(16) 0.0296(16) 0.0269(15) -0.0001(12) 0.0032(12) 0.0017(13)
C3 0.0267(16) 0.0376(17) 0.0345(16) 0.0000(13) 0.0035(12) 0.0048(13)
C4 0.0252(15) 0.0356(17) 0.0264(14) 0.0033(12) 0.0017(11) -0.0023(13)
C5 0.0387(18) 0.0266(16) 0.0470(18) -0.0019(13) 0.0032(14) 0.0020(13)
C6 0.054(2) 0.035(2) 0.091(3) -0.0084(19) -0.001(2) 0.0103(17)
C7 0.061(2) 0.0353(19) 0.054(2) -0.0129(15) 0.0024(17) 0.0003(16)
C8 0.066(2) 0.0335(19) 0.057(2) 0.0051(16) 0.0088(18) -0.0067(17)
C9 0.0241(14) 0.0374(17) 0.0249(14) 0.0008(12) 0.0023(11) 0.0027(12)
C10 0.0369(17) 0.0390(18) 0.0245(15) -0.0061(12) 0.0032(12) 0.0038(14)
C11 0.0304(16) 0.0308(16) 0.0307(15) -0.0066(12) 0.0011(12) 0.0048(13)
C12 0.0297(16) 0.0438(19) 0.0271(15) -0.0002(13) 0.0062(12) -0.0064(14)
C13 0.0358(19) 0.087(3) 0.045(2) 0.0010(18) 0.0011(15) -0.0189(19)
C14 0.058(2) 0.041(2) 0.073(3) 0.0121(18) 0.0110(19) -0.0089(18)
C15 0.062(2) 0.074(3) 0.040(2) -0.0077(18) 0.0245(17) -0.022(2)
C16 0.0285(16) 0.049(2) 0.0258(15) 0.0022(13) 0.0034(12) 0.0031(14)
C17 0.0405(18) 0.051(2) 0.0330(17) 0.0127(14) 0.0040(14) 0.0077(16)
C18 0.0353(17) 0.0332(17) 0.0342(16) 0.0045(13) 0.0094(13) 0.0048(13)
C19 0.0325(17) 0.069(2) 0.0300(16) 0.0002(15) -0.0016(13) -0.0036(16)
C20 0.047(2) 0.077(3) 0.046(2) -0.0202(19) -0.0036(16) -0.011(2)
C21 0.053(2) 0.111(4) 0.039(2) 0.011(2) -0.0136(17) 0.000(2)
C22 0.0301(18) 0.099(3) 0.0398(19) -0.0005(19) -0.0012(15) -0.0082(19)
C23 0.0254(16) 0.0413(18) 0.0476(18) -0.0002(14) 0.0028(13) -0.0073(14)
C24 0.045(2) 0.0390(19) 0.0477(19) -0.0156(15) 0.0045(15) -0.0066(15)
C25 0.050(2) 0.0356(19) 0.054(2) 0.0116(15) 0.0063(16) -0.0045(16)

loop_
_atom_type_symbol
_atom_type_description
_atom_type_scat_dispersion_real
_atom_type_scat_dispersion_imag
_atom_type_scat_source
C C 0.0033 0.0016 'International Tables Vol C Tables 4.2.6.8 and 6.1.1.4'
H H 0.0000 0.0000 'International Tables Vol C Tables 4.2.6.8 and 6.1.1.4'
B B 0.0013 0.0007 'International Tables Vol C Tables 4.2.6.8 and 6.1.1.4'
N N 0.0061 0.0033 'International Tables Vol C Tables 4.2.6.8 and 6.1.1.4'
Co Co 0.3494 0.9721 'International Tables Vol C Tables 4.2.6.8 and 6.1.1.4'

loop_
_geom_angle_atom_site_label_1
_geom_angle_atom_site_label_2
_geom_angle_atom_site_label_3
_geom_angle
N7' Co1 N3 121.5(19)
N7 Co1 N3 122.4(5)
N7' Co1 N1 116(3)
N7 Co1 N1 119.5(7)
N3 Co1 N1 94.48(9)
N7' Co1 N5 126.9(11)
N7 Co1 N5 122.8(4)
N3 Co1 N5 94.21(9)
N1 Co1 N5 96.60(9)
C2 N1 N2 106.8(2)
C2 N1 Co1 143.38(19)
N2 N1 Co1 109.82(16)
C4 N2 N1 109.4(2)
C4 N2 B1 129.6(2)
N1 N2 B1 121.0(2)
C9 N3 N4 107.2(2)
C9 N3 Co1 142.65(19)
N4 N3 Co1 110.10(15)
C11 N4 N3 109.3(2)
C11 N4 B1 129.9(2)
N3 N4 B1 120.7(2)
C16 N5 N6 107.0(2)
C16 N5 Co1 142.5(2)
N6 N5 Co1 110.44(16)
C18 N6 N5 109.7(2)
C18 N6 B1 129.9(2)
N5 N6 B1 120.4(2)
N8 N7 Co1 148.6(14)
N7 N8 N9 177.6(10)
N8' N7' Co1 143(3)
N7' N8' N9' 172(3)
N4 B1 N6 109.3(2)
N4 B1 N2 110.0(2)
N6 B1 N2 109.6(2)
N4 B1 H1 109.3
N6 B1 H1 109.3
N2 B1 H1 109.3
N1 C2 C3 109.2(2)
N1 C2 C5 122.4(2)
C3 C2 C5 128.4(3)
C4 C3 C2 106.6(3)
C4 C3 H3 126.7
C2 C3 H3 126.7
N2 C4 C3 108.1(2)
N2 C4 C23 122.1(3)
C3 C4 C23 129.7(3)
C2 C5 C8 109.8(2)
C2 C5 C7 109.7(3)
C8 C5 C7 110.0(3)
C2 C5 C6 109.3(3)
C8 C5 C6 109.2(3)
C7 C5 C6 108.9(3)
C5 C6 H6A 109.5
C5 C6 H6B 109.5
H6A C6 H6B 109.5
C5 C6 H6C 109.5
H6A C6 H6C 109.5
H6B C6 H6C 109.5
C5 C7 H7A 109.5
C5 C7 H7B 109.5
H7A C7 H7B 109.5
C5 C7 H7C 109.5
H7A C7 H7C 109.5
H7B C7 H7C 109.5
C5 C8 H8A 109.5
C5 C8 H8B 109.5
H8A C8 H8B 109.5
C5 C8 H8C 109.5
H8A C8 H8C 109.5
H8B C8 H8C 109.5
N3 C9 C10 108.8(2)
N3 C9 C12 122.3(2)
C10 C9 C12 128.9(2)
C11 C10 C9 107.0(2)
C11 C10 H10 126.5
C9 C10 H10 126.5
N4 C11 C10 107.7(2)
N4 C11 C24 122.8(3)
C10 C11 C24 129.5(3)
C9 C12 C15 109.3(3)
C9 C12 C14 109.3(2)
C15 C12 C14 109.9(3)
C9 C12 C13 110.1(2)
C15 C12 C13 108.0(3)
C14 C12 C13 110.3(3)
C12 C13 H13A 109.5
C12 C13 H13B 109.5
H13A C13 H13B 109.5
C12 C13 H13C 109.5
H13A C13 H13C 109.5
H13B C13 H13C 109.5
C12 C14 H14A 109.5
C12 C14 H14B 109.5
H14A C14 H14B 109.5
C12 C14 H14C 109.5
H14A C14 H14C 109.5
H14B C14 H14C 109.5
C12 C15 H15A 109.5
C12 C15 H15B 109.5
H15A C15 H15B 109.5
C12 C15 H15C 109.5
H15A C15 H15C 109.5
H15B C15 H15C 109.5
N5 C16 C17 109.1(3)
N5 C16 C19 121.8(3)
C17 C16 C19 129.1(3)
C18 C17 C16 106.8(3)
C18 C17 H17 126.6
C16 C17 H17 126.6
N6 C18 C17 107.4(3)
N6 C18 C25 122.6(3)
C17 C18 C25 129.9(3)
C16 C19 C21 110.0(3)
C16 C19 C20 109.4(3)
C21 C19 C20 108.7(3)
C16 C19 C22 109.6(3)
C21 C19 C22 108.6(3)
C20 C19 C22 110.5(3)
C19 C20 H20A 109.5
C19 C20 H20B 109.5
H20A C20 H20B 109.5
C19 C20 H20C 109.5
H20A C20 H20C 109.5
H20B C20 H20C 109.5
C19 C21 H21A 109.5
C19 C21 H21B 109.5
H21A C21 H21B 109.5
C19 C21 H21C 109.5
H21A C21 H21C 109.5
H21B C21 H21C 109.5
C19 C22 H22A 109.5
C19 C22 H22B 109.5
H22A C22 H22B 109.5
C19 C22 H22C 109.5
H22A C22 H22C 109.5
H22B C22 H22C 109.5
C4 C23 H23A 109.5
C4 C23 H23B 109.5
H23A C23 H23B 109.5
C4 C23 H23C 109.5
H23A C23 H23C 109.5
H23B C23 H23C 109.5
C11 C24 H24A 109.5
C11 C24 H24B 109.5
H24A C24 H24B 109.5
C11 C24 H24C 109.5
H24A C24 H24C 109.5
H24B C24 H24C 109.5
C18 C25 H25A 109.5
C18 C25 H25B 109.5
H25A C25 H25B 109.5
C18 C25 H25C 109.5
H25A C25 H25C 109.5
H25B C25 H25C 109.5
C102 C101 H100 109.5
C102 C101 H101 109.5
H100 C101 H101 109.5
C102 C101 H102 109.5
H100 C101 H102 109.5
H101 C101 H102 109.5
C103 C102 C107 120.0
C103 C102 C101 120.1(4)
C107 C102 C101 119.9(4)
C102 C103 C104 120.0
C102 C103 H103 120.0
C104 C103 H103 120.0
C105 C104 C103 120.0
C105 C104 H104 120.0
C103 C104 H104 120.0
C106 C105 C104 120.0
C106 C105 H105 120.0
C104 C105 H105 120.0
C107 C106 C105 120.0
C107 C106 H106 120.0
C105 C106 H106 120.0
C106 C107 C102 120.0
C106 C107 H107 120.0
C102 C107 H107 120.0
C202 C201 H200 109.5
C202 C201 H201 109.5
H200 C201 H201 109.5
C202 C201 H202 109.5
H200 C201 H202 109.5
H201 C201 H202 109.5
C203 C202 C207 120.0
C203 C202 C201 119.8(4)
C207 C202 C201 120.2(4)
C202 C203 C204 120.0
C202 C203 H203 120.0
C204 C203 H203 120.0
C205 C204 C203 120.0
C205 C204 H204 120.0
C203 C204 H204 120.0
C204 C205 C206 120.0
C204 C205 H205 120.0
C206 C205 H205 120.0
C207 C206 C205 120.0
C207 C206 H206 120.0
C205 C206 H206 120.0
C206 C207 C202 120.0
C206 C207 H207 120.0
C202 C207 H207 120.0
C302 C301 H300 109.5
C302 C301 H301 109.5
H300 C301 H301 109.5
C302 C301 H302 109.5
H300 C301 H302 109.5
H301 C301 H302 109.5
C303 C302 C307 120.0
C303 C302 C301 120.2(4)
C307 C302 C301 119.8(4)
C302 C303 C304 120.0
C302 C303 H303 120.0
C304 C303 H303 120.0
C306 C304 C303 120.0
C306 C304 H304 120.0
C303 C304 H304 120.0
C304 C306 C305 120.0
C304 C306 H306 120.0
C305 C306 H306 120.0
C307 C305 C306 120.0
C307 C305 H305 120.0
C306 C305 H305 120.0
C305 C307 C302 120.0
C305 C307 H307 120.0
C302 C307 H307 120.0

loop_
_geom_bond_atom_site_label_1
_geom_bond_atom_site_label_2
_geom_bond_distance
Co1 N7' 1.916(5)
Co1 N7 1.917(3)
Co1 N3 2.030(2)
Co1 N1 2.030(2)
Co1 N5 2.039(2)
N1 C2 1.345(4)
N1 N2 1.383(3)
N2 C4 1.349(3)
N2 B1 1.548(4)
N3 C9 1.342(3)
N3 N4 1.385(3)
N4 C11 1.354(3)
N4 B1 1.543(4)
N5 C16 1.343(4)
N5 N6 1.377(3)
N6 C18 1.351(4)
N6 B1 1.546(4)
N7 N8 1.091(12)
N8 N9 1.184(6)
N7' N8' 1.092(12)
N8' N9' 1.185(6)
B1 H1 1.0000
C2 C3 1.395(4)
C2 C5 1.519(4)
C3 C4 1.372(4)
C3 H3 0.9500
C4 C23 1.496(4)
C5 C8 1.528(4)
C5 C7 1.532(5)
C5 C6 1.535(4)
C6 H6A 0.9800
C6 H6B 0.9800
C6 H6C 0.9800
C7 H7A 0.9800
C7 H7B 0.9800
C7 H7C 0.9800
C8 H8A 0.9800
C8 H8B 0.9800
C8 H8C 0.9800
C9 C10 1.400(4)
C9 C12 1.513(4)
C10 C11 1.375(4)
C10 H10 0.9500
C11 C24 1.495(4)
C12 C15 1.525(4)
C12 C14 1.525(5)
C12 C13 1.525(4)
C13 H13A 0.9800
C13 H13B 0.9800
C13 H13C 0.9800
C14 H14A 0.9800
C14 H14B 0.9800
C14 H14C 0.9800
C15 H15A 0.9800
C15 H15B 0.9800
C15 H15C 0.9800
C16 C17 1.392(4)
C16 C19 1.513(4)
C17 C18 1.379(4)
C17 H17 0.9500
C18 C25 1.494(4)
C19 C21 1.528(5)
C19 C20 1.537(5)
C19 C22 1.539(4)
C20 H20A 0.9800
C20 H20B 0.9800
C20 H20C 0.9800
C21 H21A 0.9800
C21 H21B 0.9800
C21 H21C 0.9800
C22 H22A 0.9800
C22 H22B 0.9800
C22 H22C 0.9800
C23 H23A 0.9800
C23 H23B 0.9800
C23 H23C 0.9800
C24 H24A 0.9800
C24 H24B 0.9800
C24 H24C 0.9800
C25 H25A 0.9800
C25 H25B 0.9800
C25 H25C 0.9800
C101 C102 1.498(7)
C101 H100 0.9800
C101 H101 0.9800
C101 H102 0.9800
C102 C103 1.3900
C102 C107 1.3900
C103 C104 1.3900
C103 H103 0.9500
C104 C105 1.3900
C104 H104 0.9500
C105 C106 1.3900
C105 H105 0.9500
C106 C107 1.3900
C106 H106 0.9500
C107 H107 0.9500
C201 C202 1.503(7)
C201 H200 0.9800
C201 H201 0.9800
C201 H202 0.9800
C202 C203 1.3900
C202 C207 1.3900
C203 C204 1.3900
C203 H203 0.9500
C204 C205 1.3900
C204 H204 0.9500
C205 C206 1.3900
C205 H205 0.9500
C206 C207 1.3900
C206 H206 0.9500
C207 H207 0.9500
C301 C302 1.500(7)
C301 H300 0.9800
C301 H301 0.9800
C301 H302 0.9800
C302 C303 1.3900
C302 C307 1.3900
C303 C304 1.3900
C303 H303 0.9500
C304 C306 1.3900
C304 H304 0.9500
C306 C305 1.3900
C306 H306 0.9500
C305 C307 1.3900
C305 H305 0.9500
C307 H307 0.9500

loop_
_geom_torsion_atom_site_label_1
_geom_torsion_atom_site_label_2
_geom_torsion_atom_site_label_3
_geom_torsion_atom_site_label_4
_geom_torsion
N7' Co1 N1 C2 4.7(14)
N7 Co1 N1 C2 1.6(5)
N3 Co1 N1 C2 133.1(3)
N5 Co1 N1 C2 -132.2(3)
N7' Co1 N1 N2 -178.3(14)
N7 Co1 N1 N2 178.7(4)
N3 Co1 N1 N2 -49.87(17)
N5 Co1 N1 N2 44.90(17)
C2 N1 N2 C4 0.7(3)
Co1 N1 N2 C4 -177.48(17)
C2 N1 N2 B1 -179.3(2)
Co1 N1 N2 B1 2.5(3)
N7' Co1 N3 C9 -8(2)
N7 Co1 N3 C9 -3.0(8)
N1 Co1 N3 C9 -132.4(3)
N5 Co1 N3 C9 130.6(3)
N7' Co1 N3 N4 174(2)
N7 Co1 N3 N4 178.8(7)
N1 Co1 N3 N4 49.40(17)
N5 Co1 N3 N4 -47.57(17)
C9 N3 N4 C11 -0.7(3)
Co1 N3 N4 C11 178.18(18)
C9 N3 N4 B1 179.8(2)
Co1 N3 N4 B1 -1.3(3)
N7' Co1 N5 C16 3(3)
N7 Co1 N5 C16 1.2(9)
N3 Co1 N5 C16 -132.2(3)
N1 Co1 N5 C16 132.8(3)
N7' Co1 N5 N6 -175(3)
N7 Co1 N5 N6 -176.7(8)
N3 Co1 N5 N6 49.93(17)
N1 Co1 N5 N6 -45.08(17)
C16 N5 N6 C18 -0.5(3)
Co1 N5 N6 C18 178.09(17)
C16 N5 N6 B1 178.7(2)
Co1 N5 N6 B1 -2.7(3)
N3 Co1 N7 N8 91(3)
N1 Co1 N7 N8 -151(3)
N5 Co1 N7 N8 -29(3)
N3 Co1 N7' N8' 153(10)
N1 Co1 N7' N8' -93(11)
N5 Co1 N7' N8' 28(14)
C11 N4 B1 N6 -117.8(3)
N3 N4 B1 N6 61.6(3)
C11 N4 B1 N2 121.8(3)
N3 N4 B1 N2 -58.8(3)
C18 N6 B1 N4 120.4(3)
N5 N6 B1 N4 -58.7(3)
C18 N6 B1 N2 -119.1(3)
N5 N6 B1 N2 61.9(3)
C4 N2 B1 N4 -121.9(3)
N1 N2 B1 N4 58.1(3)
C4 N2 B1 N6 117.9(3)
N1 N2 B1 N6 -62.1(3)
N2 N1 C2 C3 -0.6(3)
Co1 N1 C2 C3 176.5(2)
N2 N1 C2 C5 179.2(2)
Co1 N1 C2 C5 -3.7(5)
N1 C2 C3 C4 0.4(3)
C5 C2 C3 C4 -179.4(3)
N1 N2 C4 C3 -0.5(3)
B1 N2 C4 C3 179.6(2)
N1 N2 C4 C23 178.0(2)
B1 N2 C4 C23 -2.0(4)
C2 C3 C4 N2 0.1(3)
C2 C3 C4 C23 -178.2(3)
N1 C2 C5 C8 -58.3(4)
C3 C2 C5 C8 121.5(3)
N1 C2 C5 C7 62.7(3)
C3 C2 C5 C7 -117.5(3)
N1 C2 C5 C6 -178.0(3)
C3 C2 C5 C6 1.7(4)
N4 N3 C9 C10 0.5(3)
Co1 N3 C9 C10 -177.8(2)
N4 N3 C9 C12 -178.9(2)
Co1 N3 C9 C12 2.9(5)
N3 C9 C10 C11 -0.1(3)
C12 C9 C10 C11 179.2(3)
N3 N4 C11 C10 0.6(3)
B1 N4 C11 C10 -179.9(3)
N3 N4 C11 C24 -179.5(3)
B1 N4 C11 C24 0.0(5)
C9 C10 C11 N4 -0.3(3)
C9 C10 C11 C24 179.8(3)
N3 C9 C12 C15 -175.9(3)
C10 C9 C12 C15 4.8(4)
N3 C9 C12 C14 63.8(4)
C10 C9 C12 C14 -115.5(3)
N3 C9 C12 C13 -57.5(4)
C10 C9 C12 C13 123.2(3)
N6 N5 C16 C17 0.4(3)
Co1 N5 C16 C17 -177.5(2)
N6 N5 C16 C19 180.0(2)
Co1 N5 C16 C19 2.1(5)
N5 C16 C17 C18 -0.1(3)
C19 C16 C17 C18 -179.7(3)
N5 N6 C18 C17 0.5(3)
B1 N6 C18 C17 -178.6(3)
N5 N6 C18 C25 -177.7(3)
B1 N6 C18 C25 3.2(4)
C16 C17 C18 N6 -0.2(3)
C16 C17 C18 C25 177.8(3)
N5 C16 C19 C21 178.2(3)
C17 C16 C19 C21 -2.3(5)
N5 C16 C19 C20 -62.5(4)
C17 C16 C19 C20 117.0(4)
N5 C16 C19 C22 58.8(4)
C17 C16 C19 C22 -121.7(4)
C107 C102 C103 C104 0.0
C101 C102 C103 C104 -179.89(17)
C102 C103 C104 C105 0.0
C103 C104 C105 C106 0.0
C104 C105 C106 C107 0.0
C105 C106 C107 C102 0.0
C103 C102 C107 C106 0.0
C101 C102 C107 C106 179.89(17)
C207 C202 C203 C204 0.0
C201 C202 C203 C204 179.3(8)
C202 C203 C204 C205 0.0
C203 C204 C205 C206 0.0
C204 C205 C206 C207 0.0
C205 C206 C207 C202 0.0
C203 C202 C207 C206 0.0
C201 C202 C207 C206 -179.3(8)
C307 C302 C303 C304 0.0
C301 C302 C303 C304 180.0(8)
C302 C303 C304 C306 0.0
C303 C304 C306 C305 0.0
C304 C306 C305 C307 0.0
C306 C305 C307 C302 0.0
C303 C302 C307 C305 0.0
C301 C302 C307 C305 -180.0(8)
